data_4516515
loop_
_publ_author_name
'Shirman, Tanya'
'Boterashvili, Meital'
'Orbach, Meital'
'Freeman, Dalia'
'Shimon, Linda J. W.'
'Lahav, Michal'
'van der Boom, Milko E.'

_publ_section_title
;
 Finding the Perfect Match: Halogen vs Hydrogen Bonding
;
_journal_issue 10
_journal_name_full 'Crystal Growth &amp; Design'
_journal_page_first 4756
_journal_paper_doi 10.1021/acs.cgd.5b01260
_journal_volume 15
_journal_year 2015
_chemical_formula_moiety 'H2 O, 2(C13 H6 F5 N O)'
_chemical_formula_sum 'C26 H14 F10 N2 O3'
_chemical_formula_weight 592.39
_space_group_crystal_system tetragonal
_space_group_IT_number 96
_space_group_name_Hall 'P 4nw 2abw'
_space_group_name_H-M_alt 'P 43 21 2'
_atom_sites_solution_hydrogens mixed
_audit_creation_method SHELXL-2013
_cell_angle_alpha 90
_cell_angle_beta 90
_cell_angle_gamma 90
_cell_formula_units_Z 4
_cell_length_a 6.3949(2)
_cell_length_b 6.3949(2)
_cell_length_c 57.5399(18)
_cell_measurement_reflns_used 13746
_cell_measurement_temperature 100(2)
_cell_measurement_theta_max 27.4525
_cell_measurement_theta_min 2.832
_cell_volume 2353.08(13)
_computing_cell_refinement APEX-2
_computing_data_collection APEX-2
_computing_data_reduction APEX-2
_computing_structure_refinement 'SHELXL-2013 (Sheldrick, 2013)'
_computing_structure_solution 'SHELXS-97 (Sheldrick, 1990)'
_diffrn_ambient_temperature 100(2)
_diffrn_measured_fraction_theta_full 0.999
_diffrn_measured_fraction_theta_max 0.992
_diffrn_measurement_device_type 'Bruker KappaApexII CCD'
_diffrn_measurement_method 'phi and omega scans'
_diffrn_radiation_type MoK\a
_diffrn_radiation_wavelength 0.71073
_diffrn_reflns_av_R_equivalents 0.0264
_diffrn_reflns_av_unetI/netI 0.0236
_diffrn_reflns_Laue_measured_fraction_full 0.999
_diffrn_reflns_Laue_measured_fraction_max 0.992
_diffrn_reflns_limit_h_max 7
_diffrn_reflns_limit_h_min -8
_diffrn_reflns_limit_k_max 8
_diffrn_reflns_limit_k_min -6
_diffrn_reflns_limit_l_max 72
_diffrn_reflns_limit_l_min -69
_diffrn_reflns_number 13648
_diffrn_reflns_point_group_measured_fraction_full 1.000
_diffrn_reflns_point_group_measured_fraction_max 0.994
_diffrn_reflns_theta_full 25.242
_diffrn_reflns_theta_max 27.478
_diffrn_reflns_theta_min 2.832
_diffrn_source sealed-tube
_exptl_absorpt_coefficient_mu 0.163
_exptl_absorpt_correction_T_max 0.9737
_exptl_absorpt_correction_T_min 0.9394
_exptl_absorpt_correction_type numerical
_exptl_absorpt_process_details 'Bruker APEX - 2'
_exptl_crystal_colour colorless
_exptl_crystal_density_diffrn 1.672
_exptl_crystal_description chunk
_exptl_crystal_F_000 1192
_exptl_crystal_size_max 0.388
_exptl_crystal_size_mid 0.235
_exptl_crystal_size_min 0.164
_refine_diff_density_max 0.643
_refine_diff_density_min -0.376
_refine_diff_density_rms 0.052
_refine_ls_abs_structure_details
;
 Refined as an inversion twin.
;
_refine_ls_extinction_method none
_refine_ls_goodness_of_fit_ref 1.135
_refine_ls_hydrogen_treatment constr
_refine_ls_matrix_type full
_refine_ls_number_parameters 188
_refine_ls_number_reflns 2683
_refine_ls_number_restraints 0
_refine_ls_restrained_S_all 1.135
_refine_ls_R_factor_all 0.0477
_refine_ls_R_factor_gt 0.0430
_refine_ls_shift/su_max 0.000
_refine_ls_shift/su_mean 0.000
_refine_ls_structure_factor_coef Fsqd
_refine_ls_weighting_details 'w=1/[\s^2^(Fo^2^)+(0.0422P)^2^+1.6117P] where P=(Fo^2^+2Fc^2^)/3'
_refine_ls_weighting_scheme calc
_refine_ls_wR_factor_gt 0.1057
_refine_ls_wR_factor_ref 0.1078
_reflns_Friedel_coverage 0.547
_reflns_Friedel_fraction_full 1.000
_reflns_Friedel_fraction_max 0.997
_reflns_number_gt 2448
_reflns_number_total 2683
_reflns_threshold_expression 'I > 2\s(I)'
_cod_data_source_file cg5b01260_si_006.cif
_cod_data_source_block v173n
_cod_original_cell_volume 2353.08(16)
_cod_database_code 4516515
_shelx_space_group_comment
;
The symmetry employed for this shelxl refinement is uniquely defined
by the following loop, which should always be used as a source of
symmetry information in preference to the above space-group names.
They are only intended as comments.
;
_shelx_estimated_absorpt_t_min 0.939
_shelx_estimated_absorpt_t_max 0.974
_shelxl_version_number 2013-4

loop_
_space_group_symop_operation_xyz
'x, y, z'
'-y+1/2, x+1/2, z+3/4'
'y+1/2, -x+1/2, z+1/4'
'x+1/2, -y+1/2, -z+1/4'
'-x+1/2, y+1/2, -z+3/4'
'-x, -y, z+1/2'
'y, x, -z'
'-y, -x, -z+1/2'

loop_
_atom_site_label
_atom_site_type_symbol
_atom_site_fract_x
_atom_site_fract_y
_atom_site_fract_z
_atom_site_U_iso_or_equiv
_atom_site_adp_type
_atom_site_occupancy
_atom_site_site_symmetry_order
_atom_site_calc_flag
_atom_site_refinement_flags_posn
_atom_site_refinement_flags_adp
_atom_site_refinement_flags_occupancy
_atom_site_disorder_assembly
_atom_site_disorder_group
F1 F 0.3698(3) -0.6949(3) 0.11607(3) 0.0348(5) Uani 1 1 d . . . . .
F2 F 0.6965(3) -0.4245(3) 0.11886(3) 0.0335(5) Uani 1 1 d . . . . .
F3 F 0.6974(3) -0.0701(3) 0.09464(3) 0.0280(4) Uani 1 1 d . . . . .
F4 F 0.0294(3) -0.2413(3) 0.06441(3) 0.0284(4) Uani 1 1 d . . . . .
F5 F 0.0354(3) -0.5995(3) 0.08844(3) 0.0346(5) Uani 1 1 d . . . . .
O1 O 0.4041(3) 0.9051(3) 0.00623(3) 0.0259(5) Uani 1 1 d . . . . .
N1 N 0.4301(4) 0.7304(4) 0.01782(4) 0.0195(5) Uani 1 1 d . . . . .
C1 C 0.3656(5) -0.5155(4) 0.10409(5) 0.0253(6) Uani 1 1 d . . . . .
C2 C 0.5328(5) -0.3802(5) 0.10520(5) 0.0246(6) Uani 1 1 d . . . . .
C3 C 0.5300(5) -0.1968(4) 0.09254(5) 0.0215(6) Uani 1 1 d . . . . .
C4 C 0.3639(4) -0.1412(4) 0.07800(4) 0.0192(5) Uani 1 1 d . . . . .
C5 C 0.1977(5) -0.2826(5) 0.07781(5) 0.0221(6) Uani 1 1 d . . . . .
C6 C 0.1965(5) -0.4664(5) 0.09026(5) 0.0257(6) Uani 1 1 d . . . . .
C7 C 0.3530(4) 0.0465(4) 0.06362(5) 0.0210(6) Uani 1 1 d . . . . .
H7 H 0.2197 0.0775 0.0572 0.025 Uiso 1 1 calc R U . . .
C8 C 0.5056(4) 0.1800(4) 0.05833(5) 0.0216(6) Uani 1 1 d . . . . .
H8 H 0.6407 0.1541 0.0645 0.026 Uiso 1 1 calc R U . . .
C9 C 0.4782(4) 0.3644(4) 0.04350(5) 0.0197(6) Uani 1 1 d . . . . .
C10 C 0.6402(5) 0.5093(4) 0.04111(5) 0.0211(6) Uani 1 1 d . . . . .
H10 H 0.7709 0.4828 0.0484 0.025 Uiso 1 1 calc R U . . .
C11 C 0.6141(5) 0.6895(4) 0.02839(5) 0.0212(6) Uani 1 1 d . . . . .
H11 H 0.7264 0.7860 0.0270 0.025 Uiso 1 1 calc R U . . .
C12 C 0.2718(4) 0.5886(4) 0.01882(5) 0.0214(6) Uani 1 1 d . . . . .
H12 H 0.1450 0.6152 0.0107 0.026 Uiso 1 1 calc R U . . .
C13 C 0.2934(5) 0.4074(5) 0.03141(5) 0.0221(6) Uani 1 1 d . . . . .
H13 H 0.1813 0.3100 0.0319 0.027 Uiso 1 1 calc R U . . .
O2 O 0.9883(9) 0.9883(9) 0.0000 0.0443(18) Uiso 0.5 2 d S . P A 1
H2OA H 0.9579 1.1492 0.0034 0.053 Uiso 0.25 1 d R U P A 1
H2OB H 1.1306 0.9641 0.0078 0.053 Uiso 0.25 1 d R U P A 1
O3 O -0.0218(13) 1.0161(13) 0.01237(14) 0.0261(18) Uiso 0.25 1 d . . P B 2
H3OA H -0.0562 1.0515 0.0262 0.031 Uiso 0.25 1 d R U P B 2
H3OB H -0.0396 1.1491 0.0038 0.031 Uiso 0.25 1 d R U P B 2

loop_
_atom_site_aniso_label
_atom_site_aniso_U_11
_atom_site_aniso_U_22
_atom_site_aniso_U_33
_atom_site_aniso_U_23
_atom_site_aniso_U_13
_atom_site_aniso_U_12
F1 0.0571(13) 0.0193(8) 0.0280(9) 0.0073(7) 0.0032(9) 0.0005(9)
F2 0.0462(12) 0.0275(9) 0.0268(9) 0.0055(7) -0.0136(8) 0.0048(9)
F3 0.0284(9) 0.0245(9) 0.0311(9) 0.0041(7) -0.0096(7) -0.0026(7)
F4 0.0236(9) 0.0274(9) 0.0343(9) 0.0056(8) -0.0023(7) -0.0030(7)
F5 0.0365(10) 0.0266(9) 0.0406(11) 0.0072(8) 0.0053(8) -0.0098(8)
O1 0.0323(11) 0.0200(10) 0.0254(10) 0.0085(8) -0.0027(9) -0.0002(9)
N1 0.0258(12) 0.0163(11) 0.0164(10) 0.0022(9) -0.0012(9) -0.0009(10)
C1 0.0402(17) 0.0147(12) 0.0209(14) 0.0017(11) 0.0045(13) 0.0021(13)
C2 0.0340(16) 0.0230(14) 0.0167(13) 0.0002(11) -0.0031(12) 0.0087(13)
C3 0.0268(14) 0.0187(13) 0.0189(12) -0.0019(11) 0.0012(11) 0.0000(11)
C4 0.0238(13) 0.0184(13) 0.0153(12) -0.0010(10) 0.0012(11) 0.0009(11)
C5 0.0251(14) 0.0212(13) 0.0199(13) -0.0007(11) 0.0023(11) 0.0027(12)
C6 0.0325(16) 0.0207(14) 0.0239(14) -0.0007(11) 0.0074(13) -0.0059(12)
C7 0.0233(13) 0.0185(13) 0.0213(13) 0.0007(11) -0.0015(11) 0.0037(11)
C8 0.0211(13) 0.0208(14) 0.0230(13) 0.0012(11) -0.0011(11) 0.0025(11)
C9 0.0215(13) 0.0188(13) 0.0189(12) -0.0009(11) 0.0010(11) 0.0011(11)
C10 0.0201(13) 0.0219(13) 0.0212(13) -0.0011(11) -0.0019(11) 0.0009(12)
C11 0.0207(13) 0.0218(13) 0.0212(13) 0.0012(11) 0.0011(11) -0.0034(11)
C12 0.0209(13) 0.0219(14) 0.0213(13) 0.0007(11) -0.0042(11) -0.0020(11)
C13 0.0236(14) 0.0200(13) 0.0227(13) 0.0023(11) -0.0031(11) -0.0036(12)

loop_
_atom_type_symbol
_atom_type_description
_atom_type_scat_dispersion_real
_atom_type_scat_dispersion_imag
_atom_type_scat_source
C C 0.0033 0.0016 'International Tables Vol C Tables 4.2.6.8 and 6.1.1.4'
H H 0.0000 0.0000 'International Tables Vol C Tables 4.2.6.8 and 6.1.1.4'
N N 0.0061 0.0033 'International Tables Vol C Tables 4.2.6.8 and 6.1.1.4'
O O 0.0106 0.0060 'International Tables Vol C Tables 4.2.6.8 and 6.1.1.4'
F F 0.0171 0.0103 'International Tables Vol C Tables 4.2.6.8 and 6.1.1.4'

loop_
_geom_angle_atom_site_label_1
_geom_angle_atom_site_label_2
_geom_angle_atom_site_label_3
_geom_angle
_geom_angle_site_symmetry_1
O1 N1 C11 120.3(2) .
O1 N1 C12 119.7(2) .
C11 N1 C12 120.0(2) .
F1 C1 C2 119.9(3) .
F1 C1 C6 120.5(3) .
C2 C1 C6 119.5(3) .
F2 C2 C1 120.1(3) .
F2 C2 C3 120.0(3) .
C1 C2 C3 119.9(3) .
F3 C3 C2 116.9(3) .
F3 C3 C4 120.3(2) .
C2 C3 C4 122.8(3) .
C5 C4 C3 114.8(3) .
C5 C4 C7 119.5(3) .
C3 C4 C7 125.8(3) .
F4 C5 C6 117.4(3) .
F4 C5 C4 119.0(2) .
C6 C5 C4 123.6(3) .
F5 C6 C5 120.4(3) .
F5 C6 C1 120.2(3) .
C5 C6 C1 119.4(3) .
C8 C7 C4 128.5(3) .
C8 C7 H7 115.8 .
C4 C7 H7 115.8 .
C7 C8 C9 124.2(3) .
C7 C8 H8 117.9 .
C9 C8 H8 117.9 .
C10 C9 C13 116.6(3) .
C10 C9 C8 120.1(3) .
C13 C9 C8 123.3(2) .
C11 C10 C9 121.2(3) .
C11 C10 H10 119.4 .
C9 C10 H10 119.4 .
N1 C11 C10 120.5(3) .
N1 C11 H11 119.7 .
C10 C11 H11 119.7 .
N1 C12 C13 120.7(3) .
N1 C12 H12 119.7 .
C13 C12 H12 119.7 .
C12 C13 C9 120.9(3) .
C12 C13 H13 119.6 .
C9 C13 H13 119.6 .
H2OA O2 H2OB 103.2 .
O3 O3 H3OA 171.8 7_465
O3 O3 H3OB 71.1 7_465
H3OA O3 H3OB 101.9 .

loop_
_geom_bond_atom_site_label_1
_geom_bond_atom_site_label_2
_geom_bond_distance
_geom_bond_site_symmetry_2
F1 C1 1.339(3) .
F2 C2 1.339(3) .
F3 C3 1.348(3) .
F4 C5 1.350(3) .
F5 C6 1.340(3) .
O1 N1 1.312(3) .
N1 C11 1.350(4) .
N1 C12 1.360(4) .
C1 C2 1.377(4) .
C1 C6 1.379(5) .
C2 C3 1.381(4) .
C3 C4 1.398(4) .
C4 C5 1.396(4) .
C4 C7 1.459(4) .
C5 C6 1.377(4) .
C7 C8 1.332(4) .
C7 H7 0.9500 .
C8 C9 1.466(4) .
C8 H8 0.9500 .
C9 C10 1.397(4) .
C9 C13 1.399(4) .
C10 C11 1.376(4) .
C10 H10 0.9500 .
C11 H11 0.9500 .
C12 C13 1.373(4) .
C12 H12 0.9500 .
C13 H13 0.9500 .
O2 H2OA 1.0655 .
O2 H2OB 1.0252 .
O3 O3 1.464(16) 7_465
O3 H3OA 0.8552 .
O3 H3OB 0.9903 .

loop_
_geom_torsion_atom_site_label_1
_geom_torsion_atom_site_label_2
_geom_torsion_atom_site_label_3
_geom_torsion_atom_site_label_4
_geom_torsion
F1 C1 C2 F2 -2.3(4)
C6 C1 C2 F2 178.9(3)
F1 C1 C2 C3 178.9(2)
C6 C1 C2 C3 0.1(4)
F2 C2 C3 F3 0.3(4)
C1 C2 C3 F3 179.2(3)
F2 C2 C3 C4 -179.9(3)
C1 C2 C3 C4 -1.1(4)
F3 C3 C4 C5 -178.3(2)
C2 C3 C4 C5 1.9(4)
F3 C3 C4 C7 1.7(4)
C2 C3 C4 C7 -178.1(3)
C3 C4 C5 F4 179.5(2)
C7 C4 C5 F4 -0.5(4)
C3 C4 C5 C6 -1.9(4)
C7 C4 C5 C6 178.1(3)
F4 C5 C6 F5 1.7(4)
C4 C5 C6 F5 -177.0(3)
F4 C5 C6 C1 179.7(3)
C4 C5 C6 C1 1.0(4)
F1 C1 C6 F5 -0.9(4)
C2 C1 C6 F5 177.9(3)
F1 C1 C6 C5 -178.8(3)
C2 C1 C6 C5 -0.1(4)
C5 C4 C7 C8 -167.5(3)
C3 C4 C7 C8 12.5(5)
C4 C7 C8 C9 179.6(3)
C7 C8 C9 C10 172.4(3)
C7 C8 C9 C13 -6.9(4)
C13 C9 C10 C11 3.1(4)
C8 C9 C10 C11 -176.2(3)
O1 N1 C11 C10 178.2(2)
C12 N1 C11 C10 -3.0(4)
C9 C10 C11 N1 -0.1(4)
O1 N1 C12 C13 -178.1(2)
C11 N1 C12 C13 3.0(4)
N1 C12 C13 C9 0.1(4)
C10 C9 C13 C12 -3.0(4)
C8 C9 C13 C12 176.2(3)
